data_2004305
loop_
_publ_author_name
'Mac\'icek, J.'
'Angelova, O.'

_publ_contact_author
;
     Dr Josef Macicek
     Bulgarian Academy of Sciences
     Institute of Applied Mineralogy
     Rakovski str. 92
     1000 Sofia
     BULGARIA
;
_publ_section_title
;
 Molecular Adducts of Inorganic Salts. III. Non-Centrosymmetric
 3Pb(ReO~4~)~2~.2tu.2H~2~O (tu = Thiourea)
;
_journal_issue 12
_journal_name_full 'Acta Crystallographica Section C'
_journal_page_first 2539
_journal_page_last 2542
_journal_paper_doi 10.1107/S0108270195004653
_journal_volume 51
_journal_year 1995
_chemical_formula_structural '(Pb (Re O4)2)3 (S C N2 H4)2 (H2 O)2'
_chemical_formula_sum 'C2 H12 N4 O26 Pb3 Re6 S2'
_chemical_formula_weight 2311.02
_chemical_name_systematic 'PB(REO4)2.THIOUREA                  '
_space_group_IT_number 113
_symmetry_cell_setting tetragonal
_symmetry_space_group_name_Hall 'P -4 2ab'
_symmetry_space_group_name_H-M 'P -4 21 m'
_atom_type_scat_source 'as coded in SDP/PDP V3.0 (Enraf-Nonius, 1985)'
_audit_creation_method 'from SDP files using KAPPA (Macicek, 1992. Unpublished)'
_cell_angle_alpha 90
_cell_angle_beta 90
_cell_angle_gamma 90
_cell_formula_units_Z 2
_cell_length_a 16.208(2)
_cell_length_b 16.208(2)
_cell_length_c 5.800(2)
_cell_measurement_reflns_used 22
_cell_measurement_temperature 292
_cell_measurement_theta_max 21.16
_cell_measurement_theta_min 20.25
_cell_volume 1523.7(6)
_computing_data_collection 'CAD4 V5.0 (Enraf-Nonius, 1988)'
_computing_data_reduction 'SDP/PDP V3.0 (Enraf-Nonius, 1985)'
_computing_molecular_graphics 'ORTEPII (Johnson, 1976)'
_computing_publication_material 'KAPPA (Mac\'i\<cek, 1992; Unpublished)'
_computing_structure_refinement 'SDP/PDP V3.0 (Enraf-Nonius, 1985)'
_computing_structure_solution 'SHELXS86 (Sheldrick, 1985)'
_diffrn_ambient_temperature 292
_diffrn_measurement_device 'Enraf-Nonius CAD-4 diffractometer'
_diffrn_measurement_method 'continuous scan profiles'
_diffrn_radiation_monochromator 'graphite (perpendicular mode)'
_diffrn_radiation_source '2kW fine focus Philips tube'
_diffrn_radiation_type 'Mo K\a'
_diffrn_radiation_wavelength 0.71073
_diffrn_reflns_av_R_equivalents 0.062
_diffrn_reflns_limit_h_max 22
_diffrn_reflns_limit_h_min 0
_diffrn_reflns_limit_k_max 22
_diffrn_reflns_limit_k_min 0
_diffrn_reflns_limit_l_max 8
_diffrn_reflns_limit_l_min -8
_diffrn_reflns_number 4712
_diffrn_reflns_reduction_process 'F~obs~ = ( I~raw~/LP )^1/2^, where LP = Lorentz-polarization correction'
_diffrn_reflns_theta_max 30.0
_diffrn_reflns_theta_min 0.0
_diffrn_standards_decay_% '3.9   '
_diffrn_standards_interval_time 120
_diffrn_standards_number 3
_exptl_absorpt_coefficient_mu 40.93
_exptl_crystal_colour colourless
_exptl_crystal_density_diffrn 5.037
_exptl_crystal_description prismatic
_exptl_crystal_F_000 1976
_exptl_crystal_size_max 0.09
_exptl_crystal_size_mid 0.07
_exptl_crystal_size_min 0.07
_refine_diff_density_max 4.604
_refine_diff_density_min -2.878
_refine_ls_extinction_coef 2.751*10^7^
_refine_ls_extinction_method 'Stout & Jensen, 1968; formula 17.16'
_refine_ls_goodness_of_fit_all 1.946
_refine_ls_goodness_of_fit_obs 0.736
_refine_ls_hydrogen_treatment 'refined as riding'
_refine_ls_matrix_type full
_refine_ls_number_constraints 12
_refine_ls_number_parameters 108
_refine_ls_number_reflns 1317
_refine_ls_number_restraints 0
_refine_ls_R_factor_all 0.073
_refine_ls_R_factor_obs 0.041
_refine_ls_shift/esd_max 0.279
_refine_ls_structure_factor_coef F
_refine_ls_weighting_details 'w = 1/[\s^2^(F)+(0.040*F)^2^]'
_refine_ls_weighting_scheme calc
_refine_ls_wR_factor_all 0.132
_refine_ls_wR_factor_obs 0.049
_reflns_number_observed 1317
_reflns_number_total 2324
_reflns_observed_criterion 'I > 3.0\s(I)'
_cod_data_source_file ns1002.cif
_cod_data_source_block LRSA0167
_cod_depositor_comments
;
 Adding the _atom_site_type_symbol data item.

 Antanas Vaitkus,
 2017-01-30

The following automatic conversions were performed:

'_refine_ls_weighting_scheme' value '1/[\s^2^(F)+(0.040*F)^2^]' was
changed to 'calc'. New tag '_refine_ls_weighting_details' was
created. The value of the new tag was set to 'w =
1/[\s^2^(F)+(0.040*F)^2^]'.

Automatic conversion script
Id: cif_fix_values 3143 2015-03-26 13:38:13Z robertas 
;
_cod_original_cell_volume 1523.5(8)
_cod_database_code 2004305

loop_
_symmetry_equiv_pos_as_xyz
+x,+y,+z
1/2-x,1/2+y,-z
-x,-y,+z
1/2+x,1/2-y,-z
-y,+x,-z
1/2+y,1/2+x,+z
+y,-x,-z
1/2-y,1/2-x,+z

loop_
_atom_site_aniso_label
_atom_site_aniso_U_11
_atom_site_aniso_U_22
_atom_site_aniso_U_33
_atom_site_aniso_U_12
_atom_site_aniso_U_13
_atom_site_aniso_U_23
Pb1 0.0181(4) 0.0180 0.0171(7) 0.0000 0.0000 0.0000
Pb2 0.0172(3) 0.0172 0.0203(5) 0.0007(4) 0.0008(4) 0.0007
Re1 0.0135(3) 0.0166(3) 0.0199(3) 0.0012(3) -0.0011(4) 0.0008(3)
Re2 0.0184(3) 0.0183 0.0182(5) -0.0040(4) -0.0010(4) -0.0010
S 0.028(2) 0.0284 0.017(3) -0.019(3) -0.004(2) -0.0041
O11 0.020(9) 0.041(11) 0.025(8) -0.001(8) 0.009(7) 0.004(7)
O12 0.045(11) 0.045(11) 0.021(8) 0.015(9) -0.004(8) 0.009(8)
O13 0.014(7) 0.062(10) 0.029(7) -0.003(7) 0.010(8) 0.006(10)
O14 0.047(9) 0.009(6) 0.045(9) -0.007(6) 0.001(10) -0.002(9)
O21 0.043(10) 0.0434 0.007(9) -0.012(12) -0.008(6) -0.0081
O22 0.019(7) 0.0194 0.032(12) 0.012(9) 0.002(7) 0.0019
O23 0.041(9) 0.036(9) 0.036(9) 0.001(7) -0.014(10) -0.004(9)
OW 0.018(6) 0.0178 0.036(11) 0.001(7) 0.008(8) 0.0079
N 0.020(8) 0.043(10) 0.010(7) 0.000(7) 0.001(9) -0.001(10)
C 0.0310(10) 0.0312 0.05(2) -0.013(13) 0.006(14) 0.0062

loop_
_atom_site_label
_atom_site_type_symbol
_atom_site_fract_x
_atom_site_fract_y
_atom_site_fract_z
_atom_site_U_iso_or_equiv
_atom_site_thermal_displace_type
_atom_site_calc_flag
_atom_site_calc_attached_atom
Pb1 Pb 0.50000 0.50000 0.00000 0.0178(2) Uani ? ?
Pb2 Pb 0.08398(5) 0.58397 0.5123(2) 0.0183(2) Uani ? ?
Re1 Re 0.31968(5) 0.47198(5) 0.4678(1) 0.0167(2) Uani ? ?
Re2 Re 0.39130(5) 0.89130 -0.0020(2) 0.0183(2) Uani ? ?
S S 0.1143(3) 0.61434 0.0139(15) 0.025(1) Uani ? ?
O11 O 0.3584(10) 0.5058(11) 0.2069(27) 0.029(5) Uani ? ?
O12 O 0.3864(12) 0.5041(13) 0.6780(29) 0.037(5) Uani ? ?
O13 O 0.2267(8) 0.5158(10) 0.5148(34) 0.035(4) Uani ? ?
O14 O 0.3099(10) 0.3684(8) 0.4822(32) 0.034(4) Uani ? ?
O21 O 0.4328(11) 0.93277 -0.2521(35) 0.031(4) Uani ? ?
O22 O 0.4350(11) 0.93503 0.2408(39) 0.024(4) Uani ? ?
O23 O 0.2139(10) 0.4078(10) 0.0053(33) 0.038(4) Uani ? ?
OW O 0.1931(8) 0.69311 0.5083(43) 0.024(4) Uani ? ?
N N 0.2689(10) 0.6694(11) 0.0156(27) 0.024(4) Uani ? ?
C C 0.1903(13) 0.69033 0.0099(79) 0.037(7) Uani ? ?
H1 H 0.3105 0.7107 0.0160 0.0443 Uiso calc N
H2 H 0.2838 0.6128 0.0163 0.0443 Uiso calc N
HW H 0.2504 0.6827 0.5144 0.0443 Uiso calc OW

loop_
_atom_type_symbol
_atom_type_scat_dispersion_real
_atom_type_scat_dispersion_imag
Pb -4.133 10.102
Re -1.598 7.232
S 0.110 0.124
O 0.008 0.006
N 0.004 0.003
C 0.002 0.002
H 0.000 0.000

loop_
_exptl_absorpt_correction_T_min
_exptl_absorpt_correction_T_max
0.114 0.141
0.529 0.998

loop_
_exptl_absorpt_correction_type
spherical
empirical

loop_
_geom_angle_atom_site_label_1
_geom_angle_atom_site_label_2
_geom_angle_atom_site_label_3
_geom_angle_site_symmetry_1
_geom_angle_site_symmetry_3
_geom_angle
_geom_angle_publ_flag
O11 Pb1 O11 1 3_665 124.8(5) no
O11 Pb1 O11 1 5_655 102.4(6) no
O11 Pb1 O11 1 7_565 102.4(6) no
O11 Pb1 O12 1 1_554 73.0(5) no
O11 Pb1 O12 1 3_664 162.2(5) no
O11 Pb1 O12 1 5_656 70.9(6) no
O11 Pb1 O12 1 7_566 70.6(6) no
O11 Pb1 O11 3_665 5_655 102.4(6) no
O11 Pb1 O11 3_665 7_565 102.4(6) no
O11 Pb1 O12 3_665 1_554 162.2(5) no
O11 Pb1 O12 3_665 3_664 73.0(5) no
O11 Pb1 O12 3_665 5_656 70.6(6) no
O11 Pb1 O12 3_665 7_566 70.9(6) no
O11 Pb1 O11 5_655 7_565 124.8(5) no
O11 Pb1 O12 5_655 1_554 70.6(6) no
O11 Pb1 O12 5_655 3_664 70.9(6) no
O11 Pb1 O12 5_655 5_656 73.0(5) no
O11 Pb1 O12 5_655 7_566 162.2(5) no
O11 Pb1 O12 7_565 1_554 70.9(6) no
O11 Pb1 O12 7_565 3_664 70.6(6) no
O11 Pb1 O12 7_565 5_656 162.2(5) no
O11 Pb1 O12 7_565 7_566 73.0(5) no
O12 Pb1 O12 1_554 3_664 89.2(6) no
O12 Pb1 O12 1_554 5_656 120.4(6) no
O12 Pb1 O12 1_554 7_566 120.4(6) no
O12 Pb1 O12 3_664 5_656 120.4(6) no
O12 Pb1 O12 3_664 7_566 120.4(6) no
O12 Pb1 O12 5_656 7_566 89.2(6) no
S Pb2 S 1 1_556 153.00(10) no
S Pb2 O13 1 1 85.8(5) no
S Pb2 O13 1 6_455 85.8(4) no
S Pb2 O21 1 2_545 69.4(4) no
S Pb2 O21 1 4_465 69.4(4) no
S Pb2 O22 1 2_546 130.7(4) no
S Pb2 O22 1 4_466 130.7(5) no
S Pb2 OW 1 1 75.9(6) no
S Pb2 O13 1_556 1 85.2(5) no
S Pb2 O13 1_556 6_455 85.2(4) no
S Pb2 O21 1_556 2_545 131.5(4) no
S Pb2 O21 1_556 4_465 131.5(4) no
S Pb2 O22 1_556 2_546 70.4(4) no
S Pb2 O22 1_556 4_466 70.4(4) no
S Pb2 OW 1_556 1 77.1(6) no
O13 Pb2 O13 1 6_455 141.1(5) no
O13 Pb2 O21 1 2_545 73.9(5) no
O13 Pb2 O21 1 4_465 136.7(5) no
O13 Pb2 O22 1 2_546 74.2(5) no
O13 Pb2 O22 1 4_466 136.2(5) no
O13 Pb2 OW 1 1 70.5(4) no
O13 Pb2 O21 6_455 2_545 136.7(5) no
O13 Pb2 O21 6_455 4_465 73.9(4) no
O13 Pb2 O22 6_455 2_546 136.2(5) no
O13 Pb2 O22 6_455 4_466 74.2(4) no
O13 Pb2 OW 6_455 1 70.6(4) no
O21 Pb2 O21 2_545 4_465 64.4(4) no
O21 Pb2 O22 2_545 2_546 61.9(5) no
O21 Pb2 O22 2_545 4_466 95.3(4) no
O21 Pb2 OW 2_545 1 131.4(6) no
O21 Pb2 O22 4_465 2_546 95.3(4) no
O21 Pb2 O22 4_465 4_466 61.9(6) no
O21 Pb2 OW 4_465 1 131.4(5) no
O22 Pb2 O22 2_546 4_466 63.7(4) no
O22 Pb2 OW 2_546 1 133.3(6) no
O22 Pb2 OW 4_466 1 133.3(5) no
O11 Re1 O12 1 1 107.3(8) yes
O11 Re1 O13 1 1 109.4(9) yes
O11 Re1 O14 1 1 113.1(9) yes
O12 Re1 O13 1 1 108.7(9) yes
O12 Re1 O14 1 1 109.1(9) yes
O13 Re1 O14 1 1 109.0(8) yes
O21 Re2 O22 1 1 111.3(8) yes
O21 Re2 O23 1 2 108.3(9) yes
O21 Re2 O23 1 7_565 108.3(7) yes
O22 Re2 O23 1 2 110.5(9) yes
O22 Re2 O23 1 7_565 110.5(7) yes
O23 Re2 O23 2 7_565 107.8(8) yes
HW OW HW 1 6_455 110.27 no
C N H1 1 1 120.33 no
C N H2 1 1 119.66 no
H1 N H2 1 1 120.00 no
N C N 1 6_455 120(2) yes

loop_
_geom_bond_atom_site_label_1
_geom_bond_atom_site_label_2
_geom_bond_site_symmetry_2
_geom_bond_distance
_geom_bond_publ_flag
Pb1 O11 1 2.592(16) yes
Pb1 O11 3_665 2.592(16) yes
Pb1 O11 5_655 2.592(16) yes
Pb1 O11 7_565 2.592(16) yes
Pb1 O12 1_554 2.623(18) yes
Pb1 O12 3_664 2.623(18) yes
Pb1 O12 5_656 2.623(18) yes
Pb1 O12 7_566 2.623(18) yes
Pb2 S 1 2.973(9) yes
Pb2 S 1_556 2.991(9) yes
Pb2 O13 1 2.564(14) yes
Pb2 O13 6_455 2.564(14) yes
Pb2 O21 2_545 2.891(11) yes
Pb2 O21 4_465 2.891(19) yes
Pb2 O22 2_546 2.824(12) yes
Pb2 O22 4_466 2.82(2) yes
Pb2 OW 1 2.500(10) yes
Re1 O11 1 1.727(16) yes
Re1 O12 1 1.711(18) yes
Re1 O13 1 1.688(14) yes
Re1 O14 1 1.689(13) yes
Re2 O21 1 1.734(19) yes
Re2 O22 1 1.73(2) yes
Re2 O23 2 1.729(16) yes
Re2 O23 7_565 1.729(16) yes
OW HW 1 0.945 no
OW HW 6_455 0.945 no
S C 1 1.742(16) yes
N C 1 1.32(3) yes
N H1 1 0.950 no
N H2 1 0.950 no
